data_4072888
loop_
_publ_author_name
'Uhl, Werner'
'Bock, Henrik R.'
'Breher, Frank'
'Claesener, Michael'
'Haddadpour, Sima'
'Jasper, Beate'
'Hepp, Alexander'

_publ_section_title
;
 Hydrogallation of Trimethylsilylethynylbenzenes:&#x00A0; Generation of
 Potential Di- and Tripodal Chelating Lewis Acids
;
_journal_issue 9
_journal_name_full Organometallics
_journal_page_first 2363
_journal_paper_doi 10.1021/om061118c
_journal_volume 26
_journal_year 2007
_chemical_formula_sum 'C28 H52 Ga2 Si2'
_chemical_formula_weight 584.32
_chemical_name_systematic
; 
 ? 
;
_space_group_IT_number 2
_symmetry_space_group_name_Hall '-P 1'
_symmetry_space_group_name_H-M 'P -1'
_atom_sites_solution_hydrogens geom
_atom_sites_solution_primary direct
_atom_sites_solution_secondary difmap
_audit_creation_method SHELXL-97
_cell_angle_alpha 72.672(17)
_cell_angle_beta 73.845(17)
_cell_angle_gamma 83.406(17)
_cell_formula_units_Z 1
_cell_length_a 8.6786(14)
_cell_length_b 8.8599(15)
_cell_length_c 11.516(2)
_cell_measurement_temperature 173(2)
_cell_volume 811.4(3)
_computing_cell_refinement 'Bruker SAINT'
_computing_data_collection 'STOE IPDS SMART'
_computing_data_reduction 'Bruker SHELXTL'
_computing_molecular_graphics 'Bruker SHELXTL'
_computing_publication_material 'Bruker SHELXTL'
_computing_structure_refinement 'SHELXL-97 (Sheldrick, 1997)'
_computing_structure_solution 'SHELXS-97 (Sheldrick, 1990)'
_diffrn_ambient_temperature 293(2)
_diffrn_measured_fraction_theta_full 0.919
_diffrn_measured_fraction_theta_max 0.919
_diffrn_measurement_device_type 'image plate detector'
_diffrn_measurement_method 'omega scans'
_diffrn_radiation_monochromator graphite
_diffrn_radiation_source 'fine-focus sealed tube'
_diffrn_radiation_type MoK\a
_diffrn_radiation_wavelength 0.71073
_diffrn_reflns_av_R_equivalents 0.1188
_diffrn_reflns_av_sigmaI/netI 0.1165
_diffrn_reflns_limit_h_max 10
_diffrn_reflns_limit_h_min -10
_diffrn_reflns_limit_k_max 10
_diffrn_reflns_limit_k_min -10
_diffrn_reflns_limit_l_max 14
_diffrn_reflns_limit_l_min -14
_diffrn_reflns_number 5752
_diffrn_reflns_theta_full 26.00
_diffrn_reflns_theta_max 26.00
_diffrn_reflns_theta_min 4.67
_exptl_absorpt_coefficient_mu 1.747
_exptl_crystal_colour colourless
_exptl_crystal_density_diffrn 1.196
_exptl_crystal_density_method 'not measured'
_exptl_crystal_description block
_exptl_crystal_F_000 310
_exptl_crystal_size_max 0.50
_exptl_crystal_size_mid 0.50
_exptl_crystal_size_min 0.20
_refine_diff_density_max 0.677
_refine_diff_density_min -0.682
_refine_diff_density_rms 0.107
_refine_ls_extinction_method none
_refine_ls_goodness_of_fit_ref 1.048
_refine_ls_hydrogen_treatment mixed
_refine_ls_matrix_type full
_refine_ls_number_parameters 152
_refine_ls_number_reflns 2925
_refine_ls_number_restraints 0
_refine_ls_restrained_S_all 1.048
_refine_ls_R_factor_all 0.0656
_refine_ls_R_factor_gt 0.0580
_refine_ls_shift/su_max 0.005
_refine_ls_shift/su_mean 0.000
_refine_ls_structure_factor_coef Fsqd
_refine_ls_weighting_details 'calc w=1/[\s^2^(Fo^2^)+(0.0782P)^2^+0.8345P] where P=(Fo^2^+2Fc^2^)/3'
_refine_ls_weighting_scheme calc
_refine_ls_wR_factor_gt 0.1479
_refine_ls_wR_factor_ref 0.1562
_reflns_number_gt 2581
_reflns_number_total 2925
_reflns_threshold_expression >2sigma(I)
_cod_data_source_file om061118csi20061213_043016.cif
_cod_data_source_block C28_H52_Ga2_Si2_(5c)
_cod_original_cell_volume 811.4(2)
_cod_database_code 4072888

loop_
_symmetry_equiv_pos_as_xyz
'x, y, z'
'-x, -y, -z'

loop_
_atom_site_label
_atom_site_type_symbol
_atom_site_fract_x
_atom_site_fract_y
_atom_site_fract_z
_atom_site_U_iso_or_equiv
_atom_site_adp_type
_atom_site_occupancy
_atom_site_symmetry_multiplicity
_atom_site_calc_flag
_atom_site_refinement_flags
Ga1 Ga 0.24232(5) -0.29469(5) 0.71306(4) 0.0322(2) Uani 1 1 d .
C11 C 0.0519(6) -0.4246(5) 0.7702(4) 0.0382(10) Uani 1 1 d .
H11 H 0.0649 -0.5075 0.8431 0.046 Uiso 1 1 calc R
C12 C 0.0406(8) -0.5050(7) 0.6734(6) 0.0618(15) Uani 1 1 d .
H12A H -0.0471 -0.5757 0.7085 0.074 Uiso 1 1 calc R
H12B H 0.1389 -0.5638 0.6507 0.074 Uiso 1 1 calc R
H12C H 0.0229 -0.4264 0.5999 0.074 Uiso 1 1 calc R
C13 C -0.1024(7) -0.3373(7) 0.8110(7) 0.0649(17) Uani 1 1 d .
H13A H -0.1207 -0.2532 0.7406 0.078 Uiso 1 1 calc R
H13B H -0.0963 -0.2940 0.8766 0.078 Uiso 1 1 calc R
H13C H -0.1893 -0.4088 0.8418 0.078 Uiso 1 1 calc R
C14 C 0.4488(6) -0.3848(6) 0.6326(6) 0.0557(14) Uani 1 1 d .
H14 H 0.4245 -0.4280 0.5729 0.067 Uiso 1 1 calc R
C15 C 0.5719(7) -0.2716(7) 0.5588(6) 0.0621(15) Uani 1 1 d .
H15A H 0.5978 -0.2188 0.6122 0.075 Uiso 1 1 calc R
H15B H 0.5332 -0.1951 0.4935 0.075 Uiso 1 1 calc R
H15C H 0.6662 -0.3259 0.5216 0.075 Uiso 1 1 calc R
C16 C 0.5063(9) -0.5212(9) 0.7215(9) 0.114(4) Uani 1 1 d .
H16A H 0.6091 -0.5582 0.6800 0.137 Uiso 1 1 calc R
H16B H 0.4313 -0.6044 0.7504 0.137 Uiso 1 1 calc R
H16C H 0.5160 -0.4899 0.7920 0.137 Uiso 1 1 calc R
Si11 Si 0.31111(14) -0.06162(14) 0.87392(10) 0.0326(3) Uani 1 1 d .
C111 C 0.2097(7) 0.1030(7) 0.9365(5) 0.0517(12) Uani 1 1 d .
H11A H 0.2713 0.1285 0.9852 0.062 Uiso 1 1 calc R
H11B H 0.1047 0.0724 0.9890 0.062 Uiso 1 1 calc R
H11C H 0.2002 0.1940 0.8679 0.062 Uiso 1 1 calc R
C112 C 0.5239(6) -0.0151(8) 0.8038(6) 0.0581(14) Uani 1 1 d .
H11D H 0.5662 0.0123 0.8632 0.070 Uiso 1 1 calc R
H11E H 0.5339 0.0723 0.7293 0.070 Uiso 1 1 calc R
H11F H 0.5828 -0.1057 0.7821 0.070 Uiso 1 1 calc R
C113 C 0.2923(10) -0.2468(7) 1.0038(6) 0.0733(19) Uani 1 1 d .
H11G H 0.3512 -0.3312 0.9723 0.088 Uiso 1 1 calc R
H11H H 0.1812 -0.2724 1.0381 0.088 Uiso 1 1 calc R
H11I H 0.3348 -0.2331 1.0684 0.088 Uiso 1 1 calc R
C1 C 0.2239(5) -0.0902(4) 0.7524(3) 0.0271(8) Uani 1 1 d .
C2 C 0.1382(5) 0.0255(4) 0.6931(4) 0.0292(8) Uani 1 1 d .
H2 H 0.1195 0.1217 0.7178 0.035 Uiso 1 1 calc R
C21 C 0.0700(5) 0.0164(4) 0.5922(4) 0.0264(8) Uani 1 1 d .
C22 C -0.0769(5) 0.0881(5) 0.5808(4) 0.0300(8) Uani 1 1 d .
H22 H -0.1316 0.1518 0.6354 0.036 Uiso 1 1 calc R
C23 C 0.1459(5) -0.0693(5) 0.5076(4) 0.0303(8) Uani 1 1 d .
H23 H 0.2502 -0.1171 0.5111 0.036 Uiso 1 1 calc R

loop_
_atom_site_aniso_label
_atom_site_aniso_U_11
_atom_site_aniso_U_22
_atom_site_aniso_U_33
_atom_site_aniso_U_23
_atom_site_aniso_U_13
_atom_site_aniso_U_12
Ga1 0.0346(3) 0.0269(3) 0.0364(3) -0.01044(19) -0.0109(2) 0.00278(18)
C11 0.045(3) 0.0291(19) 0.040(2) -0.0100(17) -0.0102(19) -0.0029(17)
C12 0.067(4) 0.053(3) 0.076(4) -0.034(3) -0.013(3) -0.013(3)
C13 0.045(3) 0.051(3) 0.094(5) -0.029(3) 0.003(3) -0.009(2)
C14 0.043(3) 0.045(3) 0.080(4) -0.030(3) -0.008(3) 0.008(2)
C15 0.044(3) 0.059(3) 0.070(4) -0.018(3) 0.003(3) 0.005(2)
C16 0.062(4) 0.073(5) 0.143(8) 0.032(5) -0.007(5) 0.031(4)
Si11 0.0379(6) 0.0368(6) 0.0290(6) -0.0099(5) -0.0177(5) 0.0001(5)
C111 0.050(3) 0.065(3) 0.055(3) -0.033(3) -0.020(2) 0.001(2)
C112 0.038(3) 0.093(4) 0.063(3) -0.045(3) -0.021(2) 0.003(3)
C113 0.112(6) 0.057(3) 0.058(3) 0.006(3) -0.053(4) -0.013(3)
C1 0.0294(19) 0.0264(18) 0.0271(18) -0.0074(15) -0.0090(15) -0.0028(14)
C2 0.032(2) 0.0284(18) 0.032(2) -0.0098(15) -0.0155(16) 0.0007(15)
C21 0.0266(19) 0.0237(17) 0.0298(18) -0.0041(14) -0.0114(15) -0.0033(14)
C22 0.033(2) 0.0307(19) 0.0280(19) -0.0081(15) -0.0124(16) 0.0043(15)
C23 0.028(2) 0.0328(19) 0.032(2) -0.0077(16) -0.0132(16) 0.0036(15)

loop_
_atom_type_symbol
_atom_type_description
_atom_type_scat_dispersion_real
_atom_type_scat_dispersion_imag
_atom_type_scat_source
C C 0.0033 0.0016 'International Tables Vol C Tables 4.2.6.8 and 6.1.1.4'
H H 0.0000 0.0000 'International Tables Vol C Tables 4.2.6.8 and 6.1.1.4'
Si Si 0.0817 0.0704 'International Tables Vol C Tables 4.2.6.8 and 6.1.1.4'
Ga Ga 0.2307 1.6083 'International Tables Vol C Tables 4.2.6.8 and 6.1.1.4'

loop_
_geom_angle_atom_site_label_1
_geom_angle_atom_site_label_2
_geom_angle_atom_site_label_3
_geom_angle
_geom_angle_site_symmetry_1
C11 Ga1 C14 118.0(2) .
C11 Ga1 C1 119.02(17) .
C14 Ga1 C1 122.7(2) .
C13 C11 C12 110.5(5) .
C13 C11 Ga1 113.9(3) .
C12 C11 Ga1 112.3(3) .
C15 C14 C16 113.2(6) .
C15 C14 Ga1 115.6(3) .
C16 C14 Ga1 112.0(5) .
C112 Si11 C111 107.8(3) .
C112 Si11 C113 109.9(3) .
C111 Si11 C113 109.4(3) .
C112 Si11 C1 109.2(2) .
C111 Si11 C1 112.1(2) .
C113 Si11 C1 108.5(2) .
C2 C1 Si11 120.5(3) .
C2 C1 Ga1 117.2(3) .
Si11 C1 Ga1 122.2(2) .
C1 C2 C21 124.5(3) .
C22 C21 C23 117.0(4) .
C22 C21 C2 121.0(3) .
C23 C21 C2 122.0(3) .
C23 C22 C21 120.7(4) 2_556
C22 C23 C21 122.2(4) 2_556

loop_
_geom_bond_atom_site_label_1
_geom_bond_atom_site_label_2
_geom_bond_distance
_geom_bond_site_symmetry_2
Ga1 C11 1.968(5) .
Ga1 C14 1.973(5) .
Ga1 C1 1.974(4) .
C11 C13 1.497(7) .
C11 C12 1.520(7) .
C14 C15 1.450(8) .
C14 C16 1.471(9) .
Si11 C112 1.838(6) .
Si11 C111 1.844(5) .
Si11 C113 1.849(6) .
Si11 C1 1.854(4) .
C1 C2 1.327(5) .
C2 C21 1.468(5) .
C21 C22 1.379(5) .
C21 C23 1.389(5) .
C22 C23 1.373(6) 2_556
C23 C22 1.373(6) 2_556

loop_
_geom_torsion_atom_site_label_1
_geom_torsion_atom_site_label_2
_geom_torsion_atom_site_label_3
_geom_torsion_atom_site_label_4
_geom_torsion
_geom_torsion_site_symmetry_4
C14 Ga1 C11 C13 -170.8(4) .
C1 Ga1 C11 C13 14.9(5) .
C14 Ga1 C11 C12 -44.3(5) .
C1 Ga1 C11 C12 141.4(4) .
C11 Ga1 C14 C15 161.8(5) .
C1 Ga1 C14 C15 -24.2(6) .
C11 Ga1 C14 C16 -66.5(6) .
C1 Ga1 C14 C16 107.6(6) .
C112 Si11 C1 C2 -99.4(4) .
C111 Si11 C1 C2 19.9(4) .
C113 Si11 C1 C2 140.8(4) .
C112 Si11 C1 Ga1 84.4(3) .
C111 Si11 C1 Ga1 -156.3(3) .
C113 Si11 C1 Ga1 -35.4(4) .
C11 Ga1 C1 C2 -70.0(4) .
C14 Ga1 C1 C2 116.0(4) .
C11 Ga1 C1 Si11 106.4(3) .
C14 Ga1 C1 Si11 -67.6(3) .
Si11 C1 C2 C21 177.4(3) .
Ga1 C1 C2 C21 -6.2(6) .
C1 C2 C21 C22 144.3(4) .
C1 C2 C21 C23 -32.9(6) .
C23 C21 C22 C23 2.4(6) 2_556
C2 C21 C22 C23 -175.0(4) 2_556
C22 C21 C23 C22 -2.4(6) 2_556
C2 C21 C23 C22 175.0(4) 2_556
